data_7214379
loop_
_publ_author_name
'Fu, Ruibiao'
'Hu, Shengmin'
'Wu, Xintao'

_publ_section_title
;
 New 2D zinc phosphonates with heptanuclear units, reversible
 dehydration--hydration and bright luminescence
;
_journal_issue 24
_journal_name_full CrystEngComm
_journal_page_first 5387
_journal_paper_doi 10.1039/c4ce00322e
_journal_volume 16
_journal_year 2014
_chemical_formula_sum 'C92 H124 N12 O40 P6 Zn9'
_chemical_formula_weight 2812.18
_chemical_name_systematic
; 
 ? 
;
_space_group_IT_number 14
_symmetry_cell_setting monoclinic
_symmetry_space_group_name_Hall '-P 2yn'
_symmetry_space_group_name_H-M 'P 1 21/n 1'
_atom_sites_solution_hydrogens geom
_atom_sites_solution_primary direct
_atom_sites_solution_secondary difmap
_audit_creation_method SHELXL-97
_cell_angle_alpha 90.00
_cell_angle_beta 99.530(5)
_cell_angle_gamma 90.00
_cell_formula_units_Z 2
_cell_length_a 14.909(5)
_cell_length_b 18.496(6)
_cell_length_c 21.715(7)
_cell_measurement_reflns_used 14698
_cell_measurement_temperature 293(2)
_cell_measurement_theta_max 27.6296
_cell_measurement_theta_min 2.7765
_cell_volume 5905(3)
_computing_cell_refinement 'CrystalClear (Rigaku Inc., 2008)'
_computing_data_collection 'CrystalClear (Rigaku Inc., 2008)'
_computing_data_reduction 'CrystalClear (Rigaku Inc., 2008)'
_computing_molecular_graphics 'Bruker SHELXTL'
_computing_publication_material 'Bruker SHELXTL'
_computing_structure_refinement 'SHELXL-97 (Sheldrick, 1997)'
_computing_structure_solution 'SHELXS-97 (Sheldrick, 1990)'
_diffrn_ambient_temperature 293(2)
_diffrn_measured_fraction_theta_full 0.995
_diffrn_measured_fraction_theta_max 0.995
_diffrn_measurement_device_type 'Mercury70 (2x2 bin mode)'
_diffrn_measurement_method '\w scans'
_diffrn_radiation_monochromator graphite
_diffrn_radiation_source 'fine-focus sealed tube'
_diffrn_radiation_type MoK\a
_diffrn_radiation_wavelength 0.71073
_diffrn_reflns_av_R_equivalents 0.0332
_diffrn_reflns_av_sigmaI/netI 0.0253
_diffrn_reflns_limit_h_max 19
_diffrn_reflns_limit_h_min -19
_diffrn_reflns_limit_k_max 23
_diffrn_reflns_limit_k_min -23
_diffrn_reflns_limit_l_max 28
_diffrn_reflns_limit_l_min -28
_diffrn_reflns_number 66590
_diffrn_reflns_theta_full 27.49
_diffrn_reflns_theta_max 27.49
_diffrn_reflns_theta_min 2.60
_exptl_absorpt_coefficient_mu 1.960
_exptl_absorpt_correction_T_max 1.0000
_exptl_absorpt_correction_T_min 0.7741
_exptl_absorpt_correction_type multi-scan
_exptl_absorpt_process_details 'CrystalClear (Rigaku Inc., 2008)'
_exptl_crystal_colour colorless
_exptl_crystal_density_diffrn 1.582
_exptl_crystal_density_method 'not measured'
_exptl_crystal_description prism
_exptl_crystal_F_000 2880
_exptl_crystal_size_max 0.4500
_exptl_crystal_size_mid 0.2000
_exptl_crystal_size_min 0.2000
_refine_diff_density_max 0.989
_refine_diff_density_min -0.598
_refine_diff_density_rms 0.099
_refine_ls_extinction_method none
_refine_ls_goodness_of_fit_ref 1.133
_refine_ls_hydrogen_treatment mixed
_refine_ls_matrix_type full
_refine_ls_number_parameters 727
_refine_ls_number_reflns 13483
_refine_ls_number_restraints 0
_refine_ls_restrained_S_all 1.133
_refine_ls_R_factor_all 0.0513
_refine_ls_R_factor_gt 0.0440
_refine_ls_shift/su_max 0.001
_refine_ls_shift/su_mean 0.000
_refine_ls_structure_factor_coef Fsqd
_refine_ls_weighting_details 'calc w=1/[\s^2^(Fo^2^)+(0.0706P)^2^+5.8185P] where P=(Fo^2^+2Fc^2^)/3'
_refine_ls_weighting_scheme calc
_refine_ls_wR_factor_gt 0.1270
_refine_ls_wR_factor_ref 0.1351
_reflns_number_gt 11782
_reflns_number_total 13483
_reflns_threshold_expression >2sigma(I)
_cod_data_source_file c4ce00322e2.cif
_cod_data_source_block f1
_cod_depositor_comments
;
The following automatic conversions were performed:

'_exptl_absorpt_correction_type' value 'Multi-scan' changed to
'multi-scan' according to
/usr/data/users/saulius/crontab/automatic-downloads/rss-feeds/RSC/lib/dictionaries/cif_core.dic
dictionary named 'cif_core.dic' version 2.4.2 from 2011-04-26.

Automatic conversion script
Id: cif_fix_values 2281 2013-09-26 08:29:07Z andrius 

 Adding full bibliography for 7214378--7214379.cif.
;
_cod_original_sg_symbol_H-M P2(1)/n
_cod_database_code 7214379

loop_
_symmetry_equiv_pos_as_xyz
'x, y, z'
'-x+1/2, y+1/2, -z+1/2'
'-x, -y, -z'
'x-1/2, -y-1/2, z-1/2'

loop_
_atom_site_label
_atom_site_type_symbol
_atom_site_fract_x
_atom_site_fract_y
_atom_site_fract_z
_atom_site_U_iso_or_equiv
_atom_site_adp_type
_atom_site_occupancy
_atom_site_symmetry_multiplicity
_atom_site_calc_flag
_atom_site_refinement_flags
Zn1 Zn 0.0000 0.0000 0.0000 0.02591(11) Uani 1 2 d S
Zn2 Zn 0.22191(2) 0.07465(2) 0.073073(16) 0.03223(10) Uani 1 1 d .
Zn3 Zn -0.05148(2) 0.130455(19) 0.108833(16) 0.02996(9) Uani 1 1 d .
Zn4 Zn 0.07027(2) 0.10900(2) -0.126846(15) 0.03049(9) Uani 1 1 d .
Zn5 Zn -0.27669(3) 0.21605(2) 0.23492(2) 0.04300(11) Uani 1 1 d .
P1 P 0.08625(5) 0.00852(4) 0.14800(3) 0.02758(15) Uani 1 1 d .
P2 P 0.06067(5) 0.17087(4) 0.00864(3) 0.02877(16) Uani 1 1 d .
P3 P 0.19044(5) -0.00954(4) -0.05515(4) 0.02844(16) Uani 1 1 d .
O1 O 0.02098(13) -0.03034(11) 0.09650(9) 0.0292(4) Uani 1 1 d .
O2 O 0.18344(14) 0.01158(13) 0.13594(10) 0.0361(5) Uani 1 1 d .
O3 O 0.05039(16) 0.08315(12) 0.16166(10) 0.0357(5) Uani 1 1 d .
O4 O -0.12563(17) -0.18202(14) 0.18466(11) 0.0424(5) Uani 1 1 d .
O5 O -0.11442(17) -0.22117(14) 0.28257(11) 0.0442(6) Uani 1 1 d .
O6 O -0.00370(13) 0.11081(11) 0.02389(10) 0.0286(4) Uani 1 1 d .
O7 O 0.15538(14) 0.16308(12) 0.04620(11) 0.0374(5) Uani 1 1 d .
O8 O 0.05921(17) 0.17962(12) -0.06130(10) 0.0385(5) Uani 1 1 d .
O9 O -0.11359(16) 0.18395(13) 0.17797(11) 0.0398(5) Uani 1 1 d .
O10 O -0.20543(19) 0.27857(15) 0.17657(15) 0.0546(7) Uani 1 1 d .
O11 O 0.14085(13) 0.00938(11) -0.00089(10) 0.0294(4) Uani 1 1 d .
O12 O 0.17049(15) -0.08533(13) -0.08065(11) 0.0382(5) Uani 1 1 d .
O13 O 0.17810(14) 0.04794(13) -0.10597(10) 0.0350(5) Uani 1 1 d .
O14 O 0.33115(17) 0.11663(16) 0.13405(12) 0.0490(6) Uani 1 1 d .
O15 O 0.4812(2) 0.1055(2) 0.16200(15) 0.0706(9) Uani 1 1 d .
O16 O 0.2305(4) 0.1477(4) 0.2348(3) 0.133(2) Uani 1 1 d .
O17 O 0.0294(5) 0.3214(4) -0.1156(4) 0.167(3) Uani 1 1 d .
O18 O 0.4437(6) 0.1799(4) 0.2697(4) 0.194(4) Uani 1 1 d .
O19 O 0.1791(5) -0.1461(4) 0.0856(4) 0.188(3) Uani 1 1 d .
O20 O -0.1812(11) 0.3502(15) -0.0627(17) 0.38(2) Uani 0.50 1 d P
O21 O 0.097(2) 0.508(4) -0.0100(15) 0.72(6) Uani 0.50 1 d P
N1 N -0.00416(16) -0.07575(13) 0.21982(11) 0.0287(5) Uani 1 1 d .
N2 N -0.01485(17) 0.24166(14) 0.09775(12) 0.0313(5) Uani 1 1 d .
N3 N 0.32972(16) 0.05647(15) 0.02138(12) 0.0331(5) Uani 1 1 d .
N4 N -0.1730(3) 0.2303(3) 0.3109(2) 0.0746(12) Uani 1 1 d .
H1 H -0.1241 0.2043 0.3052 0.090 Uiso 1 1 calc R
H2 H -0.1567 0.2772 0.3138 0.090 Uiso 1 1 calc R
N5 N -0.3072(2) 0.12570(19) 0.17809(17) 0.0522(8) Uani 1 1 d .
H3 H -0.3646 0.1282 0.1574 0.063 Uiso 1 1 calc R
H4 H -0.2691 0.1226 0.1501 0.063 Uiso 1 1 calc R
N6 N -0.3251(2) 0.14295(19) 0.30351(16) 0.0522(8) Uani 1 1 d .
H52 H -0.3749 0.1629 0.3161 0.063 Uiso 1 1 calc R
C1 C 0.08864(19) -0.04773(17) 0.21663(14) 0.0306(6) Uani 1 1 d .
H5 H 0.1300 -0.0879 0.2150 0.037 Uiso 1 1 calc R
H6 H 0.1106 -0.0197 0.2538 0.037 Uiso 1 1 calc R
C2 C -0.0023(2) -0.13984(18) 0.26022(15) 0.0358(7) Uani 1 1 d .
H7 H 0.0012 -0.1248 0.3033 0.043 Uiso 1 1 calc R
H8 H 0.0510 -0.1688 0.2571 0.043 Uiso 1 1 calc R
C3 C -0.0872(2) -0.18432(18) 0.24057(15) 0.0356(6) Uani 1 1 d .
C4 C -0.0676(2) -0.01870(19) 0.23731(14) 0.0360(7) Uani 1 1 d .
H9 H -0.1267 -0.0408 0.2369 0.043 Uiso 1 1 calc R
H10 H -0.0749 0.0181 0.2050 0.043 Uiso 1 1 calc R
C5 C -0.0400(3) 0.0191(2) 0.30053(17) 0.0447(8) Uani 1 1 d .
C6 C -0.0803(3) -0.0001(2) 0.35285(17) 0.0468(8) Uani 1 1 d .
C7 C -0.1462(3) -0.0561(2) 0.3514(2) 0.0539(9) Uani 1 1 d .
H11 H -0.1614 -0.0844 0.3158 0.065 Uiso 1 1 calc R
C8 C -0.1873(4) -0.0684(3) 0.4023(2) 0.0666(12) Uani 1 1 d .
H12 H -0.2308 -0.1047 0.4006 0.080 Uiso 1 1 calc R
C9 C -0.1648(4) -0.0270(4) 0.4575(2) 0.0794(15) Uani 1 1 d .
H13 H -0.1939 -0.0354 0.4915 0.095 Uiso 1 1 calc R
C10 C -0.1009(4) 0.0247(3) 0.4601(2) 0.0714(13) Uani 1 1 d .
H14 H -0.0852 0.0507 0.4970 0.086 Uiso 1 1 calc R
C11 C -0.0563(3) 0.0411(2) 0.40902(17) 0.0501(9) Uani 1 1 d .
C12 C 0.0063(3) 0.0980(3) 0.4124(2) 0.0646(12) Uani 1 1 d .
H15 H 0.0228 0.1229 0.4498 0.077 Uiso 1 1 calc R
C13 C 0.0434(3) 0.1171(3) 0.3612(2) 0.0632(12) Uani 1 1 d .
H16 H 0.0850 0.1549 0.3633 0.076 Uiso 1 1 calc R
C14 C 0.0175(3) 0.0787(2) 0.30570(18) 0.0473(8) Uani 1 1 d .
H17 H 0.0398 0.0939 0.2703 0.057 Uiso 1 1 calc R
C15 C 0.0099(2) 0.25270(17) 0.03453(14) 0.0334(6) Uani 1 1 d .
H18 H 0.0527 0.2924 0.0360 0.040 Uiso 1 1 calc R
H19 H -0.0440 0.2652 0.0050 0.040 Uiso 1 1 calc R
C16 C -0.0996(2) 0.27902(19) 0.10567(17) 0.0406(7) Uani 1 1 d .
H20 H -0.1426 0.2766 0.0669 0.049 Uiso 1 1 calc R
H21 H -0.0867 0.3295 0.1153 0.049 Uiso 1 1 calc R
C17 C -0.1417(2) 0.24465(19) 0.15798(17) 0.0405(7) Uani 1 1 d .
C18 C 0.0627(2) 0.25810(18) 0.15009(15) 0.0375(7) Uani 1 1 d .
H22 H 0.1156 0.2311 0.1424 0.045 Uiso 1 1 calc R
H23 H 0.0465 0.2398 0.1886 0.045 Uiso 1 1 calc R
C19 C 0.0905(3) 0.3364(2) 0.16039(18) 0.0451(8) Uani 1 1 d .
C20 C 0.0425(4) 0.3792(3) 0.1953(3) 0.0743(15) Uani 1 1 d .
H24 H -0.0067 0.3591 0.2105 0.089 Uiso 1 1 calc R
C21 C 0.0645(5) 0.4516(3) 0.2089(4) 0.100(2) Uani 1 1 d .
H25 H 0.0301 0.4789 0.2324 0.120 Uiso 1 1 calc R
C22 C 0.1367(5) 0.4820(3) 0.1876(3) 0.0877(18) Uani 1 1 d .
H26 H 0.1514 0.5301 0.1964 0.105 Uiso 1 1 calc R
C23 C 0.1896(3) 0.4409(2) 0.1520(2) 0.0580(10) Uani 1 1 d .
C24 C 0.2668(4) 0.4716(3) 0.1320(2) 0.0711(14) Uani 1 1 d .
H27 H 0.2794 0.5205 0.1386 0.085 Uiso 1 1 calc R
C25 C 0.3215(4) 0.4313(3) 0.1037(2) 0.0747(16) Uani 1 1 d .
H28 H 0.3738 0.4515 0.0928 0.090 Uiso 1 1 calc R
C26 C 0.3010(3) 0.3587(4) 0.0903(3) 0.0781(16) Uani 1 1 d .
H29 H 0.3393 0.3316 0.0695 0.094 Uiso 1 1 calc R
C27 C 0.2256(3) 0.3263(3) 0.1071(2) 0.0573(10) Uani 1 1 d .
H30 H 0.2132 0.2778 0.0978 0.069 Uiso 1 1 calc R
C28 C 0.1675(3) 0.3669(2) 0.13846(17) 0.0460(8) Uani 1 1 d .
C29 C 0.3099(2) -0.00829(17) -0.01913(15) 0.0340(6) Uani 1 1 d .
H31 H 0.3241 -0.0517 0.0056 0.041 Uiso 1 1 calc R
H32 H 0.3478 -0.0076 -0.0514 0.041 Uiso 1 1 calc R
C30 C 0.4125(2) 0.0479(2) 0.06918(16) 0.0417(8) Uani 1 1 d .
H33 H 0.4655 0.0614 0.0512 0.050 Uiso 1 1 calc R
H34 H 0.4190 -0.0024 0.0816 0.050 Uiso 1 1 calc R
C31 C 0.4085(2) 0.0940(2) 0.12620(17) 0.0465(8) Uani 1 1 d .
C32 C 0.3317(2) 0.12676(18) -0.01370(16) 0.0366(7) Uani 1 1 d .
H35 H 0.3366 0.1661 0.0162 0.044 Uiso 1 1 calc R
H36 H 0.2741 0.1322 -0.0415 0.044 Uiso 1 1 calc R
C33 C 0.4073(2) 0.13486(19) -0.05184(17) 0.0411(7) Uani 1 1 d .
C34 C 0.3946(3) 0.1072(2) -0.11096(18) 0.0498(9) Uani 1 1 d .
H37 H 0.3400 0.0842 -0.1265 0.060 Uiso 1 1 calc R
C35 C 0.4625(4) 0.1128(3) -0.1489(2) 0.0703(13) Uani 1 1 d .
H38 H 0.4538 0.0914 -0.1882 0.084 Uiso 1 1 calc R
C36 C 0.5402(4) 0.1493(3) -0.1281(3) 0.0768(15) Uani 1 1 d .
H39 H 0.5846 0.1531 -0.1533 0.092 Uiso 1 1 calc R
C37 C 0.5551(3) 0.1823(3) -0.0668(2) 0.0617(11) Uani 1 1 d .
C38 C 0.6355(3) 0.2229(3) -0.0446(4) 0.0887(19) Uani 1 1 d .
H40 H 0.6803 0.2275 -0.0695 0.106 Uiso 1 1 calc R
C39 C 0.6475(4) 0.2553(4) 0.0136(4) 0.096(2) Uani 1 1 d .
H41 H 0.6995 0.2823 0.0275 0.116 Uiso 1 1 calc R
C40 C 0.5820(4) 0.2471(3) 0.0504(3) 0.0842(17) Uani 1 1 d .
H42 H 0.5909 0.2682 0.0898 0.101 Uiso 1 1 calc R
C41 C 0.5047(3) 0.2093(3) 0.0313(2) 0.0637(12) Uani 1 1 d .
H43 H 0.4615 0.2057 0.0575 0.076 Uiso 1 1 calc R
C42 C 0.4883(2) 0.1748(2) -0.02847(19) 0.0480(8) Uani 1 1 d .
C43 C -0.2027(4) 0.2076(3) 0.3689(2) 0.0684(13) Uani 1 1 d .
H44 H -0.2428 0.2438 0.3819 0.082 Uiso 1 1 calc R
H45 H -0.1505 0.2021 0.4017 0.082 Uiso 1 1 calc R
C44 C -0.2521(4) 0.1366(3) 0.3573(2) 0.0714(13) Uani 1 1 d .
H46 H -0.2098 0.0992 0.3495 0.086 Uiso 1 1 calc R
H47 H -0.2775 0.1230 0.3940 0.086 Uiso 1 1 calc R
C45 C -0.3509(3) 0.0746(2) 0.2724(2) 0.0626(12) Uani 1 1 d .
H48 H -0.4153 0.0751 0.2554 0.075 Uiso 1 1 calc R
H49 H -0.3396 0.0353 0.3023 0.075 Uiso 1 1 calc R
C46 C -0.2960(3) 0.0629(2) 0.2201(3) 0.0678(13) Uani 1 1 d .
H50 H -0.2323 0.0566 0.2375 0.081 Uiso 1 1 calc R
H51 H -0.3169 0.0195 0.1970 0.081 Uiso 1 1 calc R

loop_
_atom_site_aniso_label
_atom_site_aniso_U_11
_atom_site_aniso_U_22
_atom_site_aniso_U_33
_atom_site_aniso_U_23
_atom_site_aniso_U_13
_atom_site_aniso_U_12
Zn1 0.0263(2) 0.0287(2) 0.0231(2) -0.00098(17) 0.00522(16) -0.00236(16)
Zn2 0.02809(17) 0.0386(2) 0.03031(18) -0.00042(14) 0.00574(13) -0.00501(13)
Zn3 0.03217(18) 0.02951(18) 0.02943(18) -0.00274(13) 0.00876(13) -0.00199(13)
Zn4 0.03209(18) 0.03588(19) 0.02402(17) -0.00044(13) 0.00617(13) -0.00398(13)
Zn5 0.0430(2) 0.0422(2) 0.0462(2) -0.01062(17) 0.01444(17) 0.00277(16)
P1 0.0278(3) 0.0316(4) 0.0230(3) 0.0006(3) 0.0033(3) -0.0029(3)
P2 0.0329(4) 0.0278(4) 0.0270(4) -0.0013(3) 0.0090(3) -0.0030(3)
P3 0.0239(3) 0.0345(4) 0.0274(4) -0.0036(3) 0.0058(3) -0.0019(3)
O1 0.0289(9) 0.0338(10) 0.0244(9) 0.0005(8) 0.0030(7) -0.0048(8)
O2 0.0280(10) 0.0479(13) 0.0314(11) 0.0052(9) 0.0020(8) -0.0061(9)
O3 0.0450(12) 0.0319(11) 0.0283(11) -0.0016(9) 0.0010(9) 0.0002(9)
O4 0.0490(13) 0.0457(13) 0.0329(12) 0.0052(10) 0.0082(10) -0.0136(11)
O5 0.0480(13) 0.0513(14) 0.0359(12) 0.0099(11) 0.0144(10) -0.0107(11)
O6 0.0320(10) 0.0262(10) 0.0292(10) -0.0021(8) 0.0099(8) -0.0037(8)
O7 0.0321(11) 0.0334(11) 0.0464(13) -0.0057(10) 0.0057(9) -0.0034(9)
O8 0.0568(14) 0.0315(11) 0.0304(11) -0.0008(9) 0.0167(10) -0.0047(10)
O9 0.0443(12) 0.0387(12) 0.0406(13) -0.0068(10) 0.0192(10) -0.0009(10)
O10 0.0532(15) 0.0472(15) 0.0716(19) -0.0048(13) 0.0344(14) 0.0083(12)
O11 0.0245(9) 0.0361(11) 0.0280(10) -0.0044(8) 0.0058(8) -0.0031(8)
O12 0.0314(10) 0.0397(12) 0.0450(13) -0.0147(10) 0.0108(9) -0.0044(9)
O13 0.0277(10) 0.0491(13) 0.0286(11) 0.0030(9) 0.0065(8) -0.0003(9)
O14 0.0382(13) 0.0688(17) 0.0383(13) -0.0097(12) 0.0012(10) -0.0132(12)
O15 0.0425(15) 0.110(3) 0.0518(17) -0.0102(17) -0.0153(13) -0.0093(16)
O16 0.119(4) 0.151(5) 0.125(4) -0.042(4) 0.012(3) -0.009(4)
O17 0.203(7) 0.132(5) 0.186(7) 0.066(5) 0.090(6) 0.028(5)
O18 0.246(9) 0.189(7) 0.175(7) -0.090(6) 0.119(6) -0.088(6)
O19 0.163(6) 0.173(7) 0.226(8) -0.005(6) 0.027(6) 0.101(5)
O20 0.116(11) 0.36(3) 0.67(5) 0.40(3) 0.10(2) 0.061(15)
O21 0.20(3) 1.73(19) 0.24(3) 0.40(6) 0.05(2) 0.05(6)
N1 0.0290(11) 0.0322(12) 0.0258(12) 0.0007(10) 0.0069(9) -0.0005(9)
N2 0.0347(13) 0.0303(12) 0.0304(13) -0.0040(10) 0.0096(10) 0.0007(10)
N3 0.0247(11) 0.0408(14) 0.0327(13) 0.0031(11) 0.0015(9) -0.0031(10)
N4 0.063(2) 0.089(3) 0.070(3) -0.026(2) 0.007(2) -0.015(2)
N5 0.0445(16) 0.0557(19) 0.059(2) -0.0228(16) 0.0163(14) -0.0048(14)
N6 0.0500(17) 0.0550(19) 0.0504(19) 0.0034(15) 0.0051(14) 0.0086(15)
C1 0.0281(13) 0.0350(15) 0.0290(14) 0.0023(12) 0.0049(11) -0.0021(11)
C2 0.0371(15) 0.0410(17) 0.0302(15) 0.0108(13) 0.0084(12) -0.0005(13)
C3 0.0371(15) 0.0359(16) 0.0363(16) 0.0041(13) 0.0135(12) -0.0006(12)
C4 0.0354(15) 0.0455(18) 0.0274(14) -0.0009(13) 0.0060(12) 0.0062(13)
C5 0.0467(19) 0.047(2) 0.0400(18) -0.0052(15) 0.0068(15) 0.0082(15)
C6 0.048(2) 0.057(2) 0.0346(17) 0.0017(16) 0.0067(15) 0.0128(16)
C7 0.060(2) 0.051(2) 0.052(2) 0.0036(18) 0.0114(18) -0.0004(18)
C8 0.083(3) 0.064(3) 0.058(3) 0.006(2) 0.028(2) 0.000(2)
C9 0.093(4) 0.104(4) 0.047(3) 0.008(3) 0.028(3) 0.008(3)
C10 0.074(3) 0.102(4) 0.038(2) 0.001(2) 0.008(2) 0.007(3)
C11 0.057(2) 0.060(2) 0.0317(17) -0.0061(16) 0.0026(15) 0.0157(18)
C12 0.062(3) 0.077(3) 0.051(2) -0.012(2) 0.000(2) 0.011(2)
C13 0.062(3) 0.071(3) 0.056(3) -0.024(2) 0.007(2) -0.004(2)
C14 0.053(2) 0.047(2) 0.0425(19) -0.0050(16) 0.0096(16) -0.0022(16)
C15 0.0404(16) 0.0308(15) 0.0307(15) -0.0002(12) 0.0113(12) -0.0002(12)
C16 0.0402(17) 0.0388(17) 0.0463(19) 0.0009(14) 0.0169(14) 0.0073(13)
C17 0.0383(16) 0.0425(18) 0.0430(18) -0.0093(15) 0.0136(14) 0.0002(13)
C18 0.0416(16) 0.0381(17) 0.0339(16) -0.0049(13) 0.0091(13) -0.0064(13)
C19 0.0509(19) 0.0426(19) 0.0442(19) -0.0130(15) 0.0151(15) -0.0105(15)
C20 0.082(3) 0.063(3) 0.089(4) -0.033(3) 0.046(3) -0.021(2)
C21 0.105(5) 0.066(3) 0.139(6) -0.050(4) 0.050(4) -0.013(3)
C22 0.106(4) 0.048(3) 0.113(5) -0.029(3) 0.029(4) -0.020(3)
C23 0.063(2) 0.051(2) 0.058(2) 0.0038(19) 0.0018(19) -0.0198(19)
C24 0.078(3) 0.072(3) 0.061(3) 0.006(2) 0.001(2) -0.038(3)
C25 0.068(3) 0.105(4) 0.050(2) 0.007(3) 0.006(2) -0.047(3)
C26 0.057(3) 0.108(4) 0.074(3) -0.015(3) 0.027(2) -0.030(3)
C27 0.048(2) 0.069(3) 0.057(2) -0.011(2) 0.0140(18) -0.0172(19)
C28 0.0496(19) 0.050(2) 0.0387(18) -0.0024(15) 0.0068(15) -0.0154(16)
C29 0.0279(14) 0.0380(16) 0.0362(16) 0.0011(13) 0.0052(12) 0.0015(11)
C30 0.0276(14) 0.052(2) 0.0419(18) 0.0067(15) -0.0044(12) -0.0041(13)
C31 0.0380(17) 0.058(2) 0.0391(18) 0.0046(16) -0.0055(14) -0.0120(16)
C32 0.0319(15) 0.0387(17) 0.0384(17) 0.0012(13) 0.0032(12) -0.0031(12)
C33 0.0384(16) 0.0431(18) 0.0420(18) 0.0070(15) 0.0073(14) -0.0022(14)
C34 0.057(2) 0.050(2) 0.044(2) 0.0041(16) 0.0149(17) -0.0043(17)
C35 0.094(4) 0.064(3) 0.061(3) 0.008(2) 0.039(3) 0.004(3)
C36 0.070(3) 0.074(3) 0.099(4) 0.024(3) 0.051(3) 0.010(3)
C37 0.048(2) 0.061(3) 0.081(3) 0.021(2) 0.023(2) 0.0026(18)
C38 0.046(2) 0.091(4) 0.134(6) 0.031(4) 0.030(3) -0.008(3)
C39 0.056(3) 0.107(5) 0.117(5) 0.008(4) -0.012(3) -0.029(3)
C40 0.071(3) 0.094(4) 0.080(4) 0.008(3) -0.009(3) -0.035(3)
C41 0.060(3) 0.070(3) 0.058(3) 0.003(2) -0.002(2) -0.024(2)
C42 0.0400(18) 0.050(2) 0.054(2) 0.0104(17) 0.0072(15) -0.0071(15)
C43 0.072(3) 0.073(3) 0.055(3) -0.017(2) -0.006(2) 0.012(2)
C44 0.083(3) 0.066(3) 0.058(3) 0.003(2) -0.011(2) 0.011(2)
C45 0.054(2) 0.055(2) 0.074(3) 0.010(2) -0.005(2) -0.0061(19)
C46 0.063(3) 0.043(2) 0.094(4) -0.020(2) 0.004(2) 0.0019(19)

loop_
_atom_type_symbol
_atom_type_description
_atom_type_scat_dispersion_real
_atom_type_scat_dispersion_imag
_atom_type_scat_source
C C 0.0033 0.0016 'International Tables Vol C Tables 4.2.6.8 and 6.1.1.4'
H H 0.0000 0.0000 'International Tables Vol C Tables 4.2.6.8 and 6.1.1.4'
N N 0.0061 0.0033 'International Tables Vol C Tables 4.2.6.8 and 6.1.1.4'
O O 0.0106 0.0060 'International Tables Vol C Tables 4.2.6.8 and 6.1.1.4'
P P 0.1023 0.0942 'International Tables Vol C Tables 4.2.6.8 and 6.1.1.4'
Zn Zn 0.2839 1.4301 'International Tables Vol C Tables 4.2.6.8 and 6.1.1.4'

loop_
_geom_angle_atom_site_label_1
_geom_angle_atom_site_label_2
_geom_angle_atom_site_label_3
_geom_angle
_geom_angle_site_symmetry_1
_geom_angle_site_symmetry_3
O11 Zn1 O11 180.00(11) . 3
O11 Zn1 O6 90.63(8) . 3
O11 Zn1 O6 89.37(8) 3 3
O11 Zn1 O6 89.37(8) . .
O11 Zn1 O6 90.63(8) 3 .
O6 Zn1 O6 180.00(11) 3 .
O11 Zn1 O1 92.65(8) . .
O11 Zn1 O1 87.35(8) 3 .
O6 Zn1 O1 88.89(8) 3 .
O6 Zn1 O1 91.11(8) . .
O11 Zn1 O1 87.35(8) . 3
O11 Zn1 O1 92.65(8) 3 3
O6 Zn1 O1 91.11(8) 3 3
O6 Zn1 O1 88.89(8) . 3
O1 Zn1 O1 180.00(15) . 3
O7 Zn2 O2 121.08(10) . .
O7 Zn2 O14 100.59(11) . .
O2 Zn2 O14 93.89(10) . .
O7 Zn2 N3 111.39(10) . .
O2 Zn2 N3 127.42(10) . .
O14 Zn2 N3 79.31(10) . .
O7 Zn2 O11 92.92(9) . .
O2 Zn2 O11 89.60(9) . .
O14 Zn2 O11 161.66(10) . .
N3 Zn2 O11 84.27(9) . .
O3 Zn3 O12 124.56(10) . 3
O3 Zn3 O6 95.39(9) . .
O12 Zn3 O6 94.16(9) 3 .
O3 Zn3 O9 100.40(10) . .
O12 Zn3 O9 86.64(9) 3 .
O6 Zn3 O9 160.25(9) . .
O3 Zn3 N2 107.88(10) . .
O12 Zn3 N2 127.17(10) 3 .
O6 Zn3 N2 86.46(9) . .
O9 Zn3 N2 77.47(9) . .
O13 Zn4 O8 112.43(10) . .
O13 Zn4 O4 96.92(10) . 3
O8 Zn4 O4 95.40(10) . 3
O13 Zn4 O1 94.31(9) . 3
O8 Zn4 O1 95.40(9) . 3
O4 Zn4 O1 160.13(8) 3 3
O13 Zn4 N1 106.23(9) . 3
O8 Zn4 N1 141.29(10) . 3
O4 Zn4 N1 77.92(9) 3 3
O1 Zn4 N1 83.23(8) 3 3
O5 Zn5 N5 105.39(12) 2_455 .
O5 Zn5 N4 123.69(15) 2_455 .
N5 Zn5 N4 129.19(17) . .
O5 Zn5 O10 92.37(11) 2_455 .
N5 Zn5 O10 99.49(13) . .
N4 Zn5 O10 91.41(16) . .
O5 Zn5 N6 97.95(12) 2_455 .
N5 Zn5 N6 81.11(14) . .
N4 Zn5 N6 80.04(16) . .
O10 Zn5 N6 169.12(12) . .
O2 P1 O3 112.05(14) . .
O2 P1 O1 113.62(12) . .
O3 P1 O1 111.40(12) . .
O2 P1 C1 105.92(13) . .
O3 P1 C1 108.59(14) . .
O1 P1 C1 104.72(13) . .
O7 P2 O8 113.87(14) . .
O7 P2 O6 111.96(13) . .
O8 P2 O6 112.61(13) . .
O7 P2 C15 108.07(14) . .
O8 P2 C15 106.32(14) . .
O6 P2 C15 103.16(13) . .
O12 P3 O13 112.80(14) . .
O12 P3 O11 113.65(13) . .
O13 P3 O11 112.49(13) . .
O12 P3 C29 106.67(14) . .
O13 P3 C29 107.13(14) . .
O11 P3 C29 103.23(13) . .
P1 O1 Zn1 124.24(12) . .
P1 O1 Zn4 116.56(11) . 3
Zn1 O1 Zn4 118.43(9) . 3
P1 O2 Zn2 122.89(14) . .
P1 O3 Zn3 123.67(13) . .
C3 O4 Zn4 116.0(2) . 3
C3 O5 Zn5 122.1(2) . 2_445
P2 O6 Zn3 112.05(11) . .
P2 O6 Zn1 127.11(12) . .
Zn3 O6 Zn1 113.95(9) . .
P2 O7 Zn2 128.50(13) . .
P2 O8 Zn4 131.63(14) . .
C17 O9 Zn3 109.4(2) . .
C17 O10 Zn5 113.5(2) . .
P3 O11 Zn1 126.59(12) . .
P3 O11 Zn2 114.18(11) . .
Zn1 O11 Zn2 117.70(9) . .
P3 O12 Zn3 128.18(14) . 3
P3 O13 Zn4 124.59(13) . .
C31 O14 Zn2 115.3(2) . .
C2 N1 C1 112.5(2) . .
C2 N1 C4 111.4(2) . .
C1 N1 C4 113.2(2) . .
C2 N1 Zn4 106.57(19) . 3
C1 N1 Zn4 109.61(17) . 3
C4 N1 Zn4 102.96(17) . 3
C16 N2 C15 113.0(3) . .
C16 N2 C18 112.4(3) . .
C15 N2 C18 112.8(2) . .
C16 N2 Zn3 101.33(19) . .
C15 N2 Zn3 109.85(18) . .
C18 N2 Zn3 106.55(19) . .
C30 N3 C29 112.9(3) . .
C30 N3 C32 111.2(2) . .
C29 N3 C32 114.5(2) . .
C30 N3 Zn2 105.1(2) . .
C29 N3 Zn2 110.19(18) . .
C32 N3 Zn2 102.08(19) . .
C43 N4 Zn5 110.7(3) . .
C46 N5 Zn5 106.0(3) . .
C45 N6 C44 113.9(4) . .
C45 N6 Zn5 108.0(3) . .
C44 N6 Zn5 107.6(3) . .
N1 C1 P1 110.23(19) . .
N1 C2 C3 109.8(3) . .
O4 C3 O5 124.7(3) . .
O4 C3 C2 118.8(3) . .
O5 C3 C2 116.5(3) . .
N1 C4 C5 117.2(3) . .
C14 C5 C6 118.2(3) . .
C14 C5 C4 120.3(3) . .
C6 C5 C4 121.2(3) . .
C5 C6 C7 123.2(4) . .
C5 C6 C11 118.1(4) . .
C7 C6 C11 118.7(4) . .
C8 C7 C6 120.1(4) . .
C7 C8 C9 121.3(5) . .
C10 C9 C8 119.2(5) . .
C9 C10 C11 122.6(5) . .
C12 C11 C10 120.9(4) . .
C12 C11 C6 121.0(4) . .
C10 C11 C6 118.0(4) . .
C13 C12 C11 120.5(4) . .
C12 C13 C14 118.5(5) . .
C5 C14 C13 123.5(4) . .
N2 C15 P2 110.4(2) . .
N2 C16 C17 111.0(3) . .
O9 C17 O10 124.3(3) . .
O9 C17 C16 118.5(3) . .
O10 C17 C16 117.2(3) . .
N2 C18 C19 117.4(3) . .
C20 C19 C28 118.5(4) . .
C20 C19 C18 118.5(4) . .
C28 C19 C18 122.9(3) . .
C19 C20 C21 122.8(5) . .
C22 C21 C20 119.6(5) . .
C21 C22 C23 120.6(5) . .
C22 C23 C24 120.5(5) . .
C22 C23 C28 119.9(4) . .
C24 C23 C28 119.5(5) . .
C25 C24 C23 120.6(5) . .
C24 C25 C26 120.4(4) . .
C27 C26 C25 121.6(5) . .
C26 C27 C28 119.4(5) . .
C27 C28 C23 118.3(4) . .
C27 C28 C19 122.9(4) . .
C23 C28 C19 118.7(4) . .
N3 C29 P3 110.4(2) . .
N3 C30 C31 111.8(3) . .
O15 C31 O14 125.4(4) . .
O15 C31 C30 117.4(4) . .
O14 C31 C30 117.2(3) . .
N3 C32 C33 116.1(3) . .
C34 C33 C42 120.2(3) . .
C34 C33 C32 118.5(3) . .
C42 C33 C32 121.1(3) . .
C33 C34 C35 121.4(4) . .
C36 C35 C34 119.9(5) . .
C35 C36 C37 120.8(4) . .
C42 C37 C38 119.3(5) . .
C42 C37 C36 119.1(4) . .
C38 C37 C36 121.6(5) . .
C39 C38 C37 120.7(5) . .
C40 C39 C38 119.3(5) . .
C41 C40 C39 122.1(6) . .
C40 C41 C42 121.2(5) . .
C37 C42 C41 117.5(4) . .
C37 C42 C33 118.6(4) . .
C41 C42 C33 123.9(4) . .
N4 C43 C44 108.5(4) . .
N6 C44 C43 110.0(4) . .
N6 C45 C46 109.7(4) . .
N5 C46 C45 109.3(4) . .

loop_
_geom_bond_atom_site_label_1
_geom_bond_atom_site_label_2
_geom_bond_distance
_geom_bond_site_symmetry_2
Zn1 O11 2.110(2) .
Zn1 O11 2.110(2) 3
Zn1 O6 2.117(2) 3
Zn1 O6 2.117(2) .
Zn1 O1 2.142(2) .
Zn1 O1 2.142(2) 3
Zn2 O7 1.951(2) .
Zn2 O2 1.953(2) .
Zn2 O14 2.072(2) .
Zn2 N3 2.134(3) .
Zn2 O11 2.203(2) .
Zn3 O3 1.952(2) .
Zn3 O12 1.965(2) 3
Zn3 O6 2.116(2) .
Zn3 O9 2.133(2) .
Zn3 N2 2.152(3) .
Zn4 O13 1.956(2) .
Zn4 O8 1.959(2) .
Zn4 O4 2.103(2) 3
Zn4 O1 2.168(2) 3
Zn4 N1 2.183(3) 3
Zn5 O5 1.981(3) 2_455
Zn5 N5 2.082(3) .
Zn5 N4 2.083(4) .
Zn5 O10 2.126(3) .
Zn5 N6 2.219(4) .
P1 O2 1.516(2) .
P1 O3 1.527(2) .
P1 O1 1.534(2) .
P1 C1 1.813(3) .
P2 O7 1.516(2) .
P2 O8 1.524(2) .
P2 O6 1.539(2) .
P2 C15 1.822(3) .
P3 O12 1.518(2) .
P3 O13 1.522(2) .
P3 O11 1.532(2) .
P3 C29 1.823(3) .
O1 Zn4 2.168(2) 3
O4 C3 1.255(4) .
O4 Zn4 2.103(2) 3
O5 C3 1.258(4) .
O5 Zn5 1.981(3) 2_445
O9 C17 1.251(4) .
O10 C17 1.259(4) .
O12 Zn3 1.965(2) 3
O14 C31 1.264(5) .
O15 C31 1.243(4) .
N1 C2 1.472(4) .
N1 C1 1.490(4) .
N1 C4 1.507(4) .
N1 Zn4 2.183(3) 3
N2 C16 1.475(4) .
N2 C15 1.494(4) .
N2 C18 1.512(4) .
N3 C30 1.483(4) .
N3 C29 1.487(4) .
N3 C32 1.510(4) .
N4 C43 1.463(7) .
N5 C46 1.470(6) .
N6 C45 1.455(6) .
N6 C44 1.464(5) .
C2 C3 1.510(4) .
C4 C5 1.535(5) .
C5 C14 1.390(5) .
C5 C6 1.415(5) .
C6 C7 1.425(6) .
C6 C11 1.432(5) .
C7 C8 1.368(6) .
C8 C9 1.414(8) .
C9 C10 1.345(8) .
C10 C11 1.418(6) .
C11 C12 1.400(7) .
C12 C13 1.368(7) .
C13 C14 1.398(6) .
C16 C17 1.525(5) .
C18 C19 1.513(5) .
C19 C20 1.376(6) .
C19 C28 1.429(5) .
C20 C21 1.400(7) .
C21 C22 1.362(9) .
C22 C23 1.412(8) .
C23 C24 1.417(6) .
C23 C28 1.427(6) .
C24 C25 1.328(8) .
C25 C26 1.397(8) .
C26 C27 1.376(6) .
C27 C28 1.406(6) .
C30 C31 1.513(6) .
C32 C33 1.512(5) .
C33 C34 1.366(5) .
C33 C42 1.434(5) .
C34 C35 1.411(6) .
C35 C36 1.353(8) .
C36 C37 1.447(8) .
C37 C42 1.407(6) .
C37 C38 1.429(7) .
C38 C39 1.383(10) .
C39 C40 1.370(9) .
C40 C41 1.353(6) .
C41 C42 1.431(6) .
C43 C44 1.506(7) .
C45 C46 1.521(7) .
